data_1503307
loop_
_publ_author_name
'Al-Hashimi, Mohammed'
'Labram, John G.'
'Watkins, Scott'
'Motevalli, Majid'
'Anthopoulos, Thomas D.'
'Heeney, Martin'

_publ_section_title
;
 Synthesis and characterization of fused
 pyrrolo[3,2-d:4,5-d']bisthiazole-containing polymers.
;
_journal_issue 23
_journal_name_full 'Organic letters'
_journal_page_first 5478
_journal_page_last 5481
_journal_paper_doi 10.1021/ol102344m
_journal_volume 12
_journal_year 2010
_chemical_formula_moiety 'C6 H2 Br2 N2 S2'
_chemical_formula_sum 'C6 H2.5 Br2 N2 O0.25 S2'
_chemical_formula_weight 330.54
_chemical_name_systematic
;
 ?
;
_space_group_IT_number 86
_symmetry_cell_setting tetragonal
_symmetry_Int_Tables_number 86
_symmetry_space_group_name_Hall '-P 4bc'
_symmetry_space_group_name_H-M 'P 42/n :2'
_atom_sites_solution_hydrogens geom
_atom_sites_solution_primary direct
_atom_sites_solution_secondary difmap
_audit_creation_method SHELXL-97
_cell_angle_alpha 90.00
_cell_angle_beta 90.00
_cell_angle_gamma 90.00
_cell_formula_units_Z 8
_cell_length_a 22.1879(4)
_cell_length_b 22.1879(4)
_cell_length_c 3.87170(10)
_cell_measurement_reflns_used 7533
_cell_measurement_temperature 120(2)
_cell_measurement_theta_max 27.48
_cell_measurement_theta_min 2.91
_cell_volume 1906.05(7)
_computing_cell_refinement 'DENZO (Otwinowski & Minor, 1997) & COLLECT (Hooft, R.W.W., 1998)'
_computing_data_collection 'COLLECT (Hooft, R.W.W., 1998)'
_computing_data_reduction 'DENZO (Otwinowski & Minor, 1997) & COLLECT (Hooft, R.W.W., 1998)'
_computing_molecular_graphics 'Ortep-3 for Windows (Farrugia, 1997)'
_computing_publication_material 'WinGX publication routines (Farrugia, 1999)'
_computing_structure_refinement 'SHELXL-97 (Sheldrick, 2008)'
_computing_structure_solution 'SHELXS-97 (Sheldrick, 2008)'
_diffrn_ambient_temperature 120(2)
_diffrn_detector_area_resol_mean 9.091
_diffrn_measured_fraction_theta_full 0.990
_diffrn_measured_fraction_theta_max 0.990
_diffrn_measurement_device_type 'Bruker-Nonius Roper CCD camera on \k-goniostat'
_diffrn_measurement_method '\f & \w scans'
_diffrn_radiation_monochromator graphite
_diffrn_radiation_source 'Bruker-Nonius FR591 rotating anode'
_diffrn_radiation_type MoK\a
_diffrn_radiation_wavelength 0.71073
_diffrn_reflns_av_R_equivalents 0.0422
_diffrn_reflns_av_sigmaI/netI 0.0339
_diffrn_reflns_limit_h_max 28
_diffrn_reflns_limit_h_min -28
_diffrn_reflns_limit_k_max 28
_diffrn_reflns_limit_k_min -28
_diffrn_reflns_limit_l_max 5
_diffrn_reflns_limit_l_min -5
_diffrn_reflns_number 12280
_diffrn_reflns_theta_full 27.51
_diffrn_reflns_theta_max 27.51
_diffrn_reflns_theta_min 3.90
_exptl_absorpt_coefficient_mu 8.890
_exptl_absorpt_correction_T_max 0.5017
_exptl_absorpt_correction_T_min 0.1000
_exptl_absorpt_correction_type multi-scan
_exptl_absorpt_process_details 'SADABS 2007/2 (Sheldrick, G.M., 2007)'
_exptl_crystal_colour colourless
_exptl_crystal_density_diffrn 2.304
_exptl_crystal_density_method 'not measured'
_exptl_crystal_description slab
_exptl_crystal_F_000 1252
_exptl_crystal_size_max 0.48
_exptl_crystal_size_mid 0.16
_exptl_crystal_size_min 0.09
_refine_diff_density_max 0.592
_refine_diff_density_min -0.431
_refine_diff_density_rms 0.101
_refine_ls_extinction_coef 0.00104(7)
_refine_ls_extinction_expression Fc^*^=kFc[1+0.001xFc^2^\l^3^/sin(2\q)]^-1/4^
_refine_ls_extinction_method SHELXL
_refine_ls_goodness_of_fit_ref 1.084
_refine_ls_hydrogen_treatment mixed
_refine_ls_matrix_type full
_refine_ls_number_parameters 115
_refine_ls_number_reflns 2158
_refine_ls_number_restraints 1
_refine_ls_restrained_S_all 1.084
_refine_ls_R_factor_all 0.0342
_refine_ls_R_factor_gt 0.0273
_refine_ls_shift/su_max 0.123
_refine_ls_shift/su_mean 0.008
_refine_ls_structure_factor_coef Fsqd
_refine_ls_weighting_details 'calc w=1/[\s^2^(Fo^2^)+(0.0173P)^2^+3.2880P] where P=(Fo^2^+2Fc^2^)/3'
_refine_ls_weighting_scheme calc
_refine_ls_wR_factor_gt 0.0590
_refine_ls_wR_factor_ref 0.0613
_reflns_number_gt 1896
_reflns_number_total 2158
_reflns_threshold_expression >2\s(I)
_cod_data_source_file ol102344m_si_001.cif
_cod_data_source_block ma-16-2-77
_cod_depositor_comments
;
The following automatic conversions were performed:

'_exptl_absorpt_correction_type' value 'Multi-scan' changed to
'multi-scan' according to
/home/saulius/struct/CIF-dictionaries/cif_core.dic dictionary named
'cif_core.dic' version 2.4.2 from 2011-04-26.

Automatic conversion script
Id: cif_fix_values 1715 2011-07-08 13:25:40Z adriana 
;
_cod_original_sg_symbol_H-M 'P 42/n'
_cod_original_formula_sum 'C6 H2.50 Br2 N2 O0.25 S2'
_cod_database_code 1503307

loop_
_symmetry_equiv_pos_as_xyz
'x, y, z'
'-x+1/2, -y+1/2, z'
'-y, x+1/2, z+1/2'
'y+1/2, -x, z+1/2'
'-x, -y, -z'
'x-1/2, y-1/2, -z'
'y, -x-1/2, -z-1/2'
'-y-1/2, x, -z-1/2'

loop_
_atom_site_label
_atom_site_type_symbol
_atom_site_fract_x
_atom_site_fract_y
_atom_site_fract_z
_atom_site_U_iso_or_equiv
_atom_site_adp_type
_atom_site_occupancy
_atom_site_symmetry_multiplicity
_atom_site_calc_flag
_atom_site_refinement_flags
C1 C 0.65260(7) 0.51127(7) -0.1809(4) 0.0181(4) Uani 1 1 d .
H1 H 0.6139 0.5281 -0.2233 0.022 Uiso 1 1 calc R
C2 C 0.75958(6) 0.48902(6) -0.1176(4) 0.0132(3) Uani 1 1 d .
C3 C 0.72004(6) 0.44543(6) -0.0187(4) 0.0143(3) Uani 1 1 d .
C4 C 0.93197(6) 0.46768(7) -0.1920(4) 0.0180(4) Uani 1 1 d .
H4 H 0.9706 0.4511 -0.2379 0.022 Uiso 1 1 calc R
C5 C 0.82542(6) 0.48913(6) -0.1202(4) 0.0127(3) Uani 1 1 d .
C6 C 0.86528(6) 0.53322(6) -0.0228(4) 0.0152(4) Uani 1 1 d .
Br1 Br 0.742504(6) 0.369674(6) 0.16144(4) 0.01825(4) Uani 1 1 d .
Br2 Br 0.843540(7) 0.608784(6) 0.16343(4) 0.01893(4) Uani 1 1 d .
N1 N 0.65978(5) 0.45695(5) -0.0506(3) 0.0173(3) Uani 1 1 d .
N2 N 0.92519(5) 0.52194(5) -0.0608(3) 0.0173(3) Uani 1 1 d .
S1 S 0.717959(16) 0.549666(16) -0.26910(11) 0.01629(9) Uani 1 1 d .
S2 S 0.866858(16) 0.428787(16) -0.27489(10) 0.01534(9) Uani 1 1 d .
O1 O 0.7500 0.7500 0.4886(18) 0.195(4) Uiso 0.50 2 d SPD
H1W H 0.7251(4) 0.7723(5) 0.619(3) 0.233 Uiso 0.50 1 d PD

loop_
_atom_site_aniso_label
_atom_site_aniso_U_11
_atom_site_aniso_U_22
_atom_site_aniso_U_33
_atom_site_aniso_U_23
_atom_site_aniso_U_13
_atom_site_aniso_U_12
C1 0.0123(6) 0.0210(7) 0.0210(8) -0.0034(6) 0.0012(6) -0.0004(6)
C2 0.0143(6) 0.0132(6) 0.0123(7) -0.0004(5) -0.0007(6) -0.0003(5)
C3 0.0138(6) 0.0143(6) 0.0147(7) -0.0015(6) -0.0017(6) -0.0007(5)
C4 0.0105(6) 0.0189(7) 0.0247(8) 0.0024(7) -0.0026(6) 0.0009(6)
C5 0.0132(6) 0.0124(6) 0.0124(7) 0.0019(6) -0.0017(6) -0.0003(5)
C6 0.0159(6) 0.0128(6) 0.0169(7) 0.0012(6) 0.0006(6) -0.0009(5)
Br1 0.01776(7) 0.01453(6) 0.02244(8) 0.00410(6) -0.00100(6) -0.00148(6)
Br2 0.01962(7) 0.01550(6) 0.02166(8) -0.00410(6) 0.00136(6) -0.00314(6)
N1 0.0147(5) 0.0186(6) 0.0187(7) -0.0019(5) 0.0011(5) 0.0001(5)
N2 0.0137(5) 0.0181(6) 0.0200(7) 0.0020(5) -0.0007(5) -0.0029(5)
S1 0.01295(15) 0.01419(16) 0.02172(18) 0.00234(15) -0.00035(15) 0.00102(13)
S2 0.01118(15) 0.01323(15) 0.02160(19) -0.00045(15) -0.00125(14) 0.00028(13)

loop_
_atom_type_symbol
_atom_type_description
_atom_type_scat_dispersion_real
_atom_type_scat_dispersion_imag
_atom_type_scat_source
C C 0.0033 0.0016 'International Tables Vol C Tables 4.2.6.8 and 6.1.1.4'
H H 0.0000 0.0000 'International Tables Vol C Tables 4.2.6.8 and 6.1.1.4'
Br Br -0.2901 2.4595 'International Tables Vol C Tables 4.2.6.8 and 6.1.1.4'
N N 0.0061 0.0033 'International Tables Vol C Tables 4.2.6.8 and 6.1.1.4'
S S 0.1246 0.1234 'International Tables Vol C Tables 4.2.6.8 and 6.1.1.4'
O O 0.0106 0.0060 'International Tables Vol C Tables 4.2.6.8 and 6.1.1.4'

loop_
_geom_angle_atom_site_label_1
_geom_angle_atom_site_label_2
_geom_angle_atom_site_label_3
_geom_angle
N1 C1 S1 115.38(11)
N1 C1 H1 122.3
S1 C1 H1 122.3
C3 C2 C5 130.38(13)
C3 C2 S1 107.67(10)
C5 C2 S1 121.92(10)
C2 C3 N1 118.19(13)
C2 C3 Br1 124.54(11)
N1 C3 Br1 117.27(10)
N2 C4 S2 115.90(11)
N2 C4 H4 122.0
S2 C4 H4 122.0
C6 C5 C2 130.10(13)
C6 C5 S2 107.71(10)
C2 C5 S2 122.15(10)
N2 C6 C5 117.97(13)
N2 C6 Br2 117.02(10)
C5 C6 Br2 125.01(11)
C1 N1 C3 108.91(12)
C4 N2 C6 108.79(12)
C1 S1 C2 89.85(7)
C4 S2 C5 89.63(7)

loop_
_geom_bond_atom_site_label_1
_geom_bond_atom_site_label_2
_geom_bond_distance
C1 N1 1.3163(19)
C1 S1 1.7162(15)
C1 H1 0.9500
C2 C3 1.361(2)
C2 C5 1.4609(19)
C2 S1 1.7342(14)
C3 N1 1.3670(18)
C3 Br1 1.8869(14)
C4 N2 1.3152(19)
C4 S2 1.7132(15)
C4 H4 0.9500
C5 C6 1.372(2)
C5 S2 1.7312(14)
C6 N2 1.3606(19)
C6 Br2 1.8878(14)
O1 H1W 0.899(8)

loop_
_geom_torsion_atom_site_label_1
_geom_torsion_atom_site_label_2
_geom_torsion_atom_site_label_3
_geom_torsion_atom_site_label_4
_geom_torsion
C5 C2 C3 N1 -178.58(14)
S1 C2 C3 N1 -0.74(17)
C5 C2 C3 Br1 1.5(2)
S1 C2 C3 Br1 179.36(8)
C3 C2 C5 C6 -137.25(18)
S1 C2 C5 C6 45.2(2)
C3 C2 C5 S2 45.2(2)
S1 C2 C5 S2 -132.41(10)
C2 C5 C6 N2 -178.28(14)
S2 C5 C6 N2 -0.42(17)
C2 C5 C6 Br2 2.1(2)
S2 C5 C6 Br2 179.91(9)
S1 C1 N1 C3 0.14(17)
C2 C3 N1 C1 0.4(2)
Br1 C3 N1 C1 -179.68(11)
S2 C4 N2 C6 0.23(17)
C5 C6 N2 C4 0.1(2)
Br2 C6 N2 C4 179.84(11)
N1 C1 S1 C2 -0.47(13)
C3 C2 S1 C1 0.64(12)
C5 C2 S1 C1 178.70(13)
N2 C4 S2 C5 -0.40(13)
C6 C5 S2 C4 0.43(12)
C2 C5 S2 C4 178.49(13)
